data_1100549
loop_
_publ_author_name
'Krieger, M.'
'Gould, R. O.'
'Neum\"uller, B.'
'Harms, K.'
'Dehnicke, K.'

_publ_section_title
;
 Phosphaniminato-Komplexe des Zinks mit Hydrido-, Alkinylo-,
 Alkenylo- und Amido-Liganden
;
_journal_coden_ASTM ZAACAB
_journal_issue 9
_journal_name_full
;
 Zeitschrift fuer Anorganische und Allgemeine Chemie
;
_journal_page_first 1434
_journal_page_last 1442
_journal_paper_doi 10.1002/(sici)1521-3749(199809)624:9<1434::aid-zaac1434>3.0.co;2-7
_journal_volume 624
_journal_year 1998
_chemical_formula_sum 'C32 H72 N4 P4 Si4 Zn4'
_space_group_IT_number 15
_symmetry_cell_setting monoclinic
_symmetry_space_group_name_Hall '-I 2ya'
_symmetry_space_group_name_H-M 'I 1 2/a 1'
_cell_angle_alpha 90
_cell_angle_beta 107.62(4)
_cell_angle_gamma 90
_cell_formula_units_Z 4
_cell_length_a 21.530(11)
_cell_length_b 9.875(6)
_cell_length_c 27.393(14)
_cod_depositor_comments
;

  Following symmetrically equivalent atoms were removed in order to
  leave only atoms from asymmetric unit:

  Zn1F* Zn 0.29694(10) 0.61931(19) 0.55142(8)
  C2F* C 0.3394(8) 0.7276(16) 0.6133(6)
  C1F* C 0.3567(8) 0.7783(18) 0.6556(7)
  Si1F* Si 0.3798(3) 0.8542(5) 0.71857(19)
  C3F* C 0.3136(12) 0.960(3) 0.7271(10)
  H1F* H 0.29190 1.00500 0.69550
  H2F* H 0.33130 1.02590 0.75330
  H3F* H 0.28300 0.90370 0.73690
  C4F* C 0.4506(14) 0.968(3) 0.7247(10)
  H4F* H 0.43580 1.06060 0.72020
  H5F* H 0.47080 0.94560 0.69900
  H6F* H 0.48150 0.95780 0.75800
  C5F* C 0.4002(14) 0.721(3) 0.7664(9)
  H7F* H 0.41560 0.76070 0.80000
  H8F* H 0.43370 0.66460 0.76080
  H9F* H 0.36220 0.66740 0.76390
  N1F* N 0.1956(5) 0.6188(9) 0.5223(4)
  N2F* N 0.2970(6) 0.4079(11) 0.5508(5)
  Zn2F* Zn 0.19627(10) 0.40970(19) 0.52208(8)
  P1F* P 0.1490(2) 0.7070(5) 0.54365(19)
  C6F* C 0.0649(8) 0.671(2) 0.5165(9)
  H10F* H 0.04070 0.71650 0.53590
  H11F* H 0.05800 0.57540 0.51720
  H12F* H 0.05060 0.70270 0.48170
  C7F* C 0.1627(12) 0.8844(18) 0.5369(10)
  H13F* H 0.20850 0.90060 0.54380
  H14F* H 0.14690 0.93480 0.56070
  H15F* H 0.14000 0.91260 0.50260
  C8F* C 0.1621(11) 0.682(3) 0.6104(7)
  H16F* H 0.15100 0.59010 0.61620
  H17F* H 0.13520 0.74310 0.62220
  H18F* H 0.20710 0.69790 0.62870
  C9F* C 0.1428(9) 0.3073(16) 0.5547(7)
  C10F* C 0.1136(8) 0.2504(17) 0.5821(8)
  Si2F* Si 0.0738(3) 0.1917(5) 0.6271(2)
  C11F* C 0.0254(11) 0.330(2) 0.6415(9)
  H19F* H 0.05380 0.40350 0.65730
  H20F* H 0.00240 0.29870 0.66430
  H21F* H -0.00530 0.36180 0.61030
  C12F* C 0.1385(12) 0.140(3) 0.6869(9)
  H22F* H 0.16880 0.21350 0.69830
  H23F* H 0.16110 0.06230 0.68000
  H24F* H 0.11880 0.11880 0.71300
  C13F* C 0.0158(11) 0.048(2) 0.6005(10)
  H25F* H 0.00800 -0.00210 0.62820
  H26F* H 0.03460 -0.01150 0.58100
  H27F* H -0.02470 0.08320 0.57880
  P2F* P 0.3363(2) 0.3124(5) 0.59548(19)
  C14F* C 0.3172(11) 0.1365(17) 0.5833(9)
  H28F* H 0.27420 0.11900 0.58530
  H29F* H 0.34820 0.08260 0.60830
  H30F* H 0.31900 0.11360 0.54960
  C15F* C 0.4213(10) 0.322(3) 0.6076(11)
  H31F* H 0.44200 0.25060 0.63030
  H32F* H 0.43670 0.40810 0.62300
  H33F* H 0.43150 0.31380 0.57590
  C16F* C 0.3176(14) 0.348(2) 0.6547(7)
  H34F* H 0.31450 0.44360 0.65880
  H35F* H 0.35150 0.31170 0.68320
  H36F* H 0.27690 0.30580 0.65350

  Andrius Merkys
  2013-11-15
;
_cod_original_sg_symbol_H-M 'I 2/a'
_cod_database_code 1100549

loop_
_symmetry_equiv_pos_site_id
_symmetry_equiv_pos_as_xyz
1 x,y,z
2 1/2+x,1/2+y,1/2+z
3 1/2+x,-y,z
4 x,1/2-y,1/2+z
5 -x,-y,-z
6 -1/2-x,-1/2-y,-1/2-z
7 -1/2-x,y,-z
8 -x,-1/2+y,-1/2-z

loop_
_atom_site_label
_atom_site_type_symbol
_atom_site_fract_x
_atom_site_fract_y
_atom_site_fract_z
Zn1 Zn 0.20306(10) 0.61931(19) 0.44858(8)
C1 C 0.1433(8) 0.7783(18) 0.3444(7)
C2 C 0.1606(8) 0.7276(16) 0.3867(6)
Si1 Si 0.1202(3) 0.8542(5) 0.28143(19)
C3 C 0.1864(12) 0.960(3) 0.2729(10)
H1 H 0.20810 1.00500 0.30450
H2 H 0.16870 1.02590 0.24670
H3 H 0.21700 0.90370 0.26310
C4 C 0.0494(14) 0.968(3) 0.2753(10)
H4 H 0.06420 1.06060 0.27980
H5 H 0.02920 0.94560 0.30100
H6 H 0.01850 0.95780 0.24200
C5 C 0.0998(14) 0.721(3) 0.2336(9)
H7 H 0.08440 0.76070 0.20000
H8 H 0.06630 0.66460 0.23920
H9 H 0.13780 0.66740 0.23610
N1 N 0.3044(5) 0.6188(9) 0.4777(4)
P1 P 0.3510(2) 0.7070(5) 0.45635(19)
C6 C 0.4351(8) 0.671(2) 0.4835(9)
H10 H 0.45930 0.71650 0.46410
H11 H 0.44200 0.57540 0.48280
H12 H 0.44940 0.70270 0.51830
C7 C 0.3373(12) 0.8844(18) 0.4631(10)
H13 H 0.29150 0.90060 0.45620
H14 H 0.35310 0.93480 0.43930
H15 H 0.36000 0.91260 0.49740
C8 C 0.3379(11) 0.682(3) 0.3896(7)
H16 H 0.34900 0.59010 0.38380
H17 H 0.36480 0.74310 0.37780
H18 H 0.29290 0.69790 0.37130
Zn2 Zn 0.30373(10) 0.40970(19) 0.47792(8)
C9 C 0.3572(9) 0.3073(16) 0.4453(7)
C10 C 0.3864(8) 0.2504(17) 0.4179(8)
Si2 Si 0.4262(3) 0.1917(5) 0.3729(2)
C11 C 0.4746(11) 0.330(2) 0.3585(9)
H19 H 0.44620 0.40350 0.34270
H20 H 0.49760 0.29870 0.33570
H21 H 0.50530 0.36180 0.38970
C12 C 0.3615(12) 0.140(3) 0.3131(9)
H22 H 0.33120 0.21350 0.30170
H23 H 0.33890 0.06230 0.32000
H24 H 0.38120 0.11880 0.28700
C13 C 0.4842(11) 0.048(2) 0.3995(10)
H25 H 0.49200 -0.00210 0.37180
H26 H 0.46540 -0.01150 0.41900
H27 H 0.52470 0.08320 0.42120
N2 N 0.2030(6) 0.4079(11) 0.4492(5)
P2 P 0.1637(2) 0.3124(5) 0.40452(19)
C14 C 0.1828(11) 0.1365(17) 0.4167(9)
H28 H 0.22580 0.11900 0.41470
H29 H 0.15180 0.08260 0.39170
H30 H 0.18100 0.11360 0.45040
C15 C 0.0787(10) 0.322(3) 0.3924(11)
H31 H 0.05800 0.25060 0.36970
H32 H 0.06330 0.40810 0.37700
H33 H 0.06850 0.31380 0.42410
C16 C 0.1824(14) 0.348(2) 0.3453(7)
H34 H 0.18550 0.44360 0.34120
H35 H 0.14850 0.31170 0.31680
H36 H 0.22310 0.30580 0.34650

loop_
_atom_type_symbol
_atom_type_radius_bond
C 0.68
H 0.23
N 0.68
P 1.05
Si 1.20
Zn 1.25
